data_4076245
loop_
_publ_author_name
'Pietschnig, Rudolf'
'Merz, Klaus'

_publ_section_title
;
 Selective Formation of Functionalized Disiloxanes from
 Terphenylfluorosilanes
;
_journal_issue 6
_journal_name_full Organometallics
_journal_page_first 1373
_journal_paper_doi 10.1021/om034193l
_journal_volume 23
_journal_year 2004
_chemical_formula_sum 'C96 H106 K2 O10 Si4'
_chemical_formula_weight 1610.37
_chemical_name_systematic
; 
 ? 
;
_space_group_IT_number 43
_symmetry_cell_setting orthorhombic
_symmetry_space_group_name_Hall 'F 2 -2d'
_symmetry_space_group_name_H-M 'F d d 2'
_atom_sites_solution_hydrogens geom
_atom_sites_solution_primary direct
_atom_sites_solution_secondary difmap
_audit_creation_method SHELXL-97
_cell_angle_alpha 90.00
_cell_angle_beta 90.00
_cell_angle_gamma 90.00
_cell_formula_units_Z 8
_cell_length_a 30.03(3)
_cell_length_b 45.54(5)
_cell_length_c 12.788(11)
_cell_measurement_reflns_used 34
_cell_measurement_temperature 213(2)
_cell_measurement_theta_max 17.3
_cell_measurement_theta_min 3.5
_cell_volume 17488(3)
_computing_cell_refinement 'Bruker SMART'
_computing_data_collection 'Bruker SMART'
_computing_data_reduction 'Bruker SAINT'
_computing_molecular_graphics 'Bruker SHELXTL'
_computing_publication_material 'Bruker SHELXTL'
_computing_structure_refinement 'SHELXL-97 (Sheldrick, 1997)'
_computing_structure_solution 'SHELXS-97 (Sheldrick, 1990)'
_diffrn_ambient_temperature 213(2)
_diffrn_measured_fraction_theta_full 0.993
_diffrn_measured_fraction_theta_max 0.993
_diffrn_measurement_device_type 'CCD area detector'
_diffrn_measurement_method 'phi and omega scans'
_diffrn_radiation_monochromator graphite
_diffrn_radiation_source 'fine-focus sealed tube'
_diffrn_radiation_type MoK\a
_diffrn_radiation_wavelength 0.71073
_diffrn_reflns_av_R_equivalents 0.0568
_diffrn_reflns_av_sigmaI/netI 0.0755
_diffrn_reflns_limit_h_max 34
_diffrn_reflns_limit_h_min -35
_diffrn_reflns_limit_k_max 54
_diffrn_reflns_limit_k_min -51
_diffrn_reflns_limit_l_max 14
_diffrn_reflns_limit_l_min -15
_diffrn_reflns_number 20707
_diffrn_reflns_theta_full 25.04
_diffrn_reflns_theta_max 25.04
_diffrn_reflns_theta_min 2.25
_exptl_absorpt_coefficient_mu 0.221
_exptl_absorpt_correction_T_max 0.978
_exptl_absorpt_correction_T_min 0.974
_exptl_absorpt_correction_type empirical
_exptl_crystal_colour colorless
_exptl_crystal_density_diffrn 1.223
_exptl_crystal_density_method 'not measured'
_exptl_crystal_description needle
_exptl_crystal_F_000 6848
_exptl_crystal_size_max 0.3
_exptl_crystal_size_mid 0.1
_exptl_crystal_size_min 0.1
_refine_diff_density_max 0.259
_refine_diff_density_min -0.241
_refine_diff_density_rms 0.051
_refine_ls_abs_structure_details 'Flack H D (1983), Acta Cryst. A39, 876-881'
_refine_ls_abs_structure_Flack 0.11(6)
_refine_ls_extinction_method none
_refine_ls_goodness_of_fit_ref 1.059
_refine_ls_hydrogen_treatment mixed
_refine_ls_matrix_type full
_refine_ls_number_parameters 517
_refine_ls_number_reflns 6865
_refine_ls_number_restraints 1
_refine_ls_restrained_S_all 1.059
_refine_ls_R_factor_all 0.0828
_refine_ls_R_factor_gt 0.0514
_refine_ls_shift/su_max 0.003
_refine_ls_shift/su_mean 0.000
_refine_ls_structure_factor_coef Fsqd
_refine_ls_weighting_details 'calc w=1/[\s^2^(Fo^2^)+(0.0737P)^2^+1.5569P] where P=(Fo^2^+2Fc^2^)/3'
_refine_ls_weighting_scheme calc
_refine_ls_wR_factor_gt 0.1239
_refine_ls_wR_factor_ref 0.1424
_reflns_number_gt 4997
_reflns_number_total 6865
_reflns_threshold_expression >2sigma(I)
_cod_data_source_file om034193lsi20030925_081401.cif
_cod_data_source_block fdd2
_cod_depositor_comments
;
The following automatic conversions were performed:

'_symmetry_cell_setting' value 'Orthorhombic' changed to
'orthorhombic' according to
/home/saulius/struct/CIF-dictionaries/cif_core.dic dictionary named
'cif_core.dic' version 2.4.1 from 2010-06-29.

Automatic conversion script
Id: cif_fix_values 1715 2011-07-08 13:25:40Z adriana 
;
_cod_original_cell_volume 17487(30)
_cod_original_sg_symbol_H-M Fdd2
_cod_database_code 4076245

loop_
_symmetry_equiv_pos_as_xyz
'x, y, z'
'-x, -y, z'
'x+1/4, -y+1/4, z+1/4'
'-x+1/4, y+1/4, z+1/4'
'x, y+1/2, z+1/2'
'-x, -y+1/2, z+1/2'
'x+1/4, -y+3/4, z+3/4'
'-x+1/4, y+3/4, z+3/4'
'x+1/2, y, z+1/2'
'-x+1/2, -y, z+1/2'
'x+3/4, -y+1/4, z+3/4'
'-x+3/4, y+1/4, z+3/4'
'x+1/2, y+1/2, z'
'-x+1/2, -y+1/2, z'
'x+3/4, -y+3/4, z+1/4'
'-x+3/4, y+3/4, z+1/4'

loop_
_atom_site_label
_atom_site_type_symbol
_atom_site_fract_x
_atom_site_fract_y
_atom_site_fract_z
_atom_site_U_iso_or_equiv
_atom_site_adp_type
_atom_site_occupancy
_atom_site_symmetry_multiplicity
_atom_site_calc_flag
_atom_site_refinement_flags
K1 K 0.24464(3) 0.19911(2) 0.70990(9) 0.0398(2) Uani 1 1 d .
C6 C 0.40843(14) 0.23811(10) 0.4558(4) 0.0429(10) Uani 1 1 d .
Si1 Si 0.33184(3) 0.24231(3) 0.59157(8) 0.0318(3) Uani 1 1 d .
C30 C 0.13306(14) 0.29723(10) 0.9466(4) 0.0407(10) Uani 1 1 d .
Si2 Si 0.16583(4) 0.24924(2) 0.82203(9) 0.0327(3) Uani 1 1 d .
C25 C 0.08681(14) 0.25358(9) 0.9502(3) 0.0380(10) Uani 1 1 d .
C2 C 0.37481(13) 0.28681(10) 0.4669(4) 0.0417(11) Uani 1 1 d .
C26 C 0.05576(16) 0.26918(11) 1.0110(4) 0.0584(14) Uani 1 1 d .
H26A H 0.0301 0.2595 1.0357 0.070 Uiso 1 1 calc R
C35 C 0.07769(13) 0.22114(10) 0.9375(3) 0.0379(10) Uani 1 1 d .
C40 C 0.09041(17) 0.20210(10) 1.0177(4) 0.0470(12) Uani 1 1 d .
C36 C 0.05420(13) 0.20982(10) 0.8514(3) 0.0400(10) Uani 1 1 d .
C51 C 0.15732(15) 0.17062(10) 0.5685(4) 0.0467(12) Uani 1 1 d .
C11 C 0.40886(14) 0.20513(10) 0.4652(4) 0.0408(10) Uani 1 1 d .
C31 C 0.17460(14) 0.31469(9) 0.9247(3) 0.0392(11) Uani 1 1 d .
C23 C 0.26729(16) 0.32936(13) 0.4442(5) 0.0609(16) Uani 1 1 d .
H23A H 0.2417 0.3293 0.4019 0.073 Uiso 1 1 calc R
C16 C 0.38476(16) 0.18851(11) 0.3904(4) 0.0502(12) Uani 1 1 d .
C20 C 0.33821(14) 0.30815(10) 0.4899(4) 0.0409(11) Uani 1 1 d .
C32 C 0.21199(16) 0.31070(11) 0.9874(4) 0.0493(13) Uani 1 1 d .
C37 C 0.04435(15) 0.17985(10) 0.8495(4) 0.0482(12) Uani 1 1 d .
H37A H 0.0286 0.1724 0.7918 0.058 Uiso 1 1 calc R
C44 C 0.32563(15) 0.16375(10) 0.8477(4) 0.0477(12) Uani 1 1 d .
C4 C 0.44460(16) 0.28019(14) 0.3768(5) 0.0727(18) Uani 1 1 d .
H4A H 0.4687 0.2882 0.3396 0.087 Uiso 1 1 calc R
C29 C 0.10087(17) 0.31216(11) 1.0061(4) 0.0579(14) Uani 1 1 d .
H29A H 0.1058 0.3318 1.0261 0.070 Uiso 1 1 calc R
C13 C 0.43360(16) 0.15997(11) 0.5420(4) 0.0559(13) Uani 1 1 d .
H13A H 0.4503 0.1504 0.5938 0.067 Uiso 1 1 calc R
C12 C 0.43454(14) 0.19043(10) 0.5401(4) 0.0452(11) Uani 1 1 d .
C3 C 0.41052(16) 0.29789(12) 0.4096(4) 0.0577(14) Uani 1 1 d .
H3A H 0.4112 0.3180 0.3930 0.069 Uiso 1 1 calc R
C45 C 0.2869(2) 0.14571(10) 0.8365(5) 0.0639(16) Uani 1 1 d .
H45A H 0.2902 0.1267 0.7997 0.077 Uiso 1 1 calc R
C41 C 0.04149(14) 0.22940(11) 0.7618(4) 0.0486(12) Uani 1 1 d .
H41A H 0.0258 0.2180 0.7093 0.073 Uiso 1 1 calc R
H41B H 0.0681 0.2378 0.7313 0.073 Uiso 1 1 calc R
H41C H 0.0223 0.2450 0.7869 0.073 Uiso 1 1 calc R
C38 C 0.05653(17) 0.16078(11) 0.9277(4) 0.0560(13) Uani 1 1 d .
C21 C 0.29961(15) 0.30761(11) 0.4264(4) 0.0483(12) Uani 1 1 d .
C34 C 0.24900(17) 0.32877(14) 0.9726(5) 0.0662(17) Uani 1 1 d .
H34A H 0.2744 0.3259 1.0143 0.079 Uiso 1 1 calc R
C14 C 0.40997(18) 0.14303(11) 0.4736(4) 0.0625(14) Uani 1 1 d .
C5 C 0.44361(17) 0.25056(12) 0.3983(4) 0.0632(15) Uani 1 1 d .
H5A H 0.4668 0.2385 0.3741 0.076 Uiso 1 1 calc R
C46 C 0.25060(19) 0.14934(14) 0.8990(6) 0.0724(19) Uani 1 1 d .
C47 C 0.36419(18) 0.15999(12) 0.7752(4) 0.0677(16) Uani 1 1 d .
H47A H 0.3881 0.1499 0.8113 0.102 Uiso 1 1 calc R
H47B H 0.3745 0.1791 0.7521 0.102 Uiso 1 1 calc R
H47C H 0.3550 0.1485 0.7151 0.102 Uiso 1 1 calc R
C22 C 0.29301(18) 0.28512(13) 0.3445(5) 0.0677(16) Uani 1 1 d .
H22A H 0.3184 0.2719 0.3435 0.102 Uiso 1 1 calc R
H22B H 0.2902 0.2946 0.2769 0.102 Uiso 1 1 calc R
H22C H 0.2662 0.2740 0.3593 0.102 Uiso 1 1 calc R
C28 C 0.3581(2) 0.20332(13) 0.3053(5) 0.0759(18) Uani 1 1 d .
H28A H 0.3437 0.1885 0.2625 0.114 Uiso 1 1 calc R
H28B H 0.3778 0.2151 0.2621 0.114 Uiso 1 1 calc R
H28C H 0.3357 0.2159 0.3367 0.114 Uiso 1 1 calc R
C53 C 0.11719(17) 0.16989(11) 0.6392(5) 0.0600(14) Uani 1 1 d .
H53A H 0.0920 0.1619 0.6013 0.090 Uiso 1 1 calc R
H53B H 0.1103 0.1897 0.6622 0.090 Uiso 1 1 calc R
H53C H 0.1235 0.1577 0.6995 0.090 Uiso 1 1 calc R
C39 C 0.07954(18) 0.17257(11) 1.0106(4) 0.0590(14) Uani 1 1 d .
H39A H 0.0883 0.1600 1.0652 0.071 Uiso 1 1 calc R
C15 C 0.38614(18) 0.15814(12) 0.3972(4) 0.0647(15) Uani 1 1 d .
H15A H 0.3701 0.1472 0.3476 0.078 Uiso 1 1 calc R
C50 C 0.19101(17) 0.14943(11) 0.5820(5) 0.0611(15) Uani 1 1 d .
H50A H 0.1833 0.1310 0.6190 0.073 Uiso 1 1 calc R
C43 C 0.1167(2) 0.21351(12) 1.1120(4) 0.0735(17) Uani 1 1 d .
H43A H 0.1228 0.1974 1.1594 0.110 Uiso 1 1 calc R
H43B H 0.0993 0.2283 1.1481 0.110 Uiso 1 1 calc R
H43C H 0.1445 0.2220 1.0883 0.110 Uiso 1 1 calc R
C49 C 0.22915(18) 0.14956(13) 0.5191(5) 0.0632(17) Uani 1 1 d .
C17 C 0.46144(18) 0.20717(12) 0.6186(5) 0.0684(16) Uani 1 1 d .
H17A H 0.4768 0.1935 0.6641 0.103 Uiso 1 1 calc R
H17B H 0.4419 0.2195 0.6599 0.103 Uiso 1 1 calc R
H17C H 0.4830 0.2193 0.5825 0.103 Uiso 1 1 calc R
C42 C 0.0449(2) 0.12801(12) 0.9218(5) 0.085(2) Uani 1 1 d .
H42A H 0.0286 0.1241 0.8578 0.128 Uiso 1 1 calc R
H42B H 0.0267 0.1227 0.9815 0.128 Uiso 1 1 calc R
H42C H 0.0721 0.1165 0.9225 0.128 Uiso 1 1 calc R
C52 C 0.2642(2) 0.12577(16) 0.5330(6) 0.102(3) Uani 1 1 d .
H52A H 0.2607 0.1111 0.4787 0.153 Uiso 1 1 calc R
H52B H 0.2606 0.1166 0.6010 0.153 Uiso 1 1 calc R
H52C H 0.2936 0.1344 0.5283 0.153 Uiso 1 1 calc R
C48 C 0.2104(2) 0.12911(16) 0.8859(8) 0.121(3) Uani 1 1 d .
H48A H 0.2108 0.1142 0.9399 0.182 Uiso 1 1 calc R
H48B H 0.2115 0.1198 0.8177 0.182 Uiso 1 1 calc R
H48C H 0.1832 0.1405 0.8916 0.182 Uiso 1 1 calc R
C33 C 0.21443(19) 0.28667(13) 1.0697(5) 0.0712(16) Uani 1 1 d .
H33A H 0.1866 0.2759 1.0708 0.107 Uiso 1 1 calc R
H33B H 0.2196 0.2954 1.1377 0.107 Uiso 1 1 calc R
H33C H 0.2387 0.2734 1.0530 0.107 Uiso 1 1 calc R
C27 C 0.06227(18) 0.29823(12) 1.0350(5) 0.0695(17) Uani 1 1 d .
H27A H 0.0401 0.3086 1.0714 0.083 Uiso 1 1 calc R
C18 C 0.4104(2) 0.10985(13) 0.4791(6) 0.102(2) Uani 1 1 d .
H18A H 0.4291 0.1036 0.5368 0.153 Uiso 1 1 calc R
H18B H 0.4220 0.1019 0.4142 0.153 Uiso 1 1 calc R
H18C H 0.3803 0.1027 0.4899 0.153 Uiso 1 1 calc R
O1 O 0.28690(8) 0.26003(6) 0.5861(2) 0.0371(7) Uani 1 1 d .
O5 O 0.14385(8) 0.25424(7) 0.7062(3) 0.0428(7) Uani 1 1 d .
O3 O 0.21423(8) 0.26221(6) 0.8289(2) 0.0377(7) Uani 1 1 d .
O4 O 0.16913(11) 0.21337(7) 0.8419(3) 0.0493(9) Uani 1 1 d .
O2 O 0.32010(10) 0.20718(7) 0.5754(3) 0.0450(8) Uani 1 1 d .
C24 C 0.12622(13) 0.26781(9) 0.9163(3) 0.0331(10) Uani 1 1 d .
C1 C 0.37449(13) 0.25628(10) 0.4945(3) 0.0348(10) Uani 1 1 d .
H3 H 0.2500 0.2500 0.844(8) 0.12(4) Uiso 1 2 d S
H1 H 0.2500 0.2500 0.593(10) 0.15(5) Uiso 1 2 d S
H4 H 0.1478(16) 0.2052(10) 0.867(4) 0.046(15) Uiso 1 1 d .
H2 H 0.341(2) 0.1935(15) 0.563(6) 0.12(3) Uiso 1 1 d .

loop_
_atom_site_aniso_label
_atom_site_aniso_U_11
_atom_site_aniso_U_22
_atom_site_aniso_U_33
_atom_site_aniso_U_23
_atom_site_aniso_U_13
_atom_site_aniso_U_12
K1 0.0362(5) 0.0355(5) 0.0476(5) 0.0004(5) -0.0014(4) 0.0005(4)
C6 0.033(2) 0.055(3) 0.040(2) 0.001(2) 0.004(2) 0.002(2)
Si1 0.0242(6) 0.0393(7) 0.0318(6) 0.0062(5) 0.0007(5) -0.0006(5)
C30 0.042(2) 0.040(3) 0.039(3) -0.006(2) 0.006(2) 0.0003(19)
Si2 0.0286(6) 0.0343(6) 0.0353(7) -0.0059(5) 0.0008(5) -0.0005(5)
C25 0.035(2) 0.042(3) 0.037(2) 0.001(2) 0.0070(19) -0.0013(19)
C2 0.030(2) 0.052(3) 0.043(3) 0.009(2) 0.002(2) -0.0028(19)
C26 0.048(3) 0.046(3) 0.081(4) -0.004(3) 0.029(3) -0.004(2)
C35 0.039(2) 0.035(3) 0.039(3) 0.0003(19) 0.0077(19) -0.0071(18)
C40 0.066(3) 0.043(3) 0.033(3) 0.004(2) -0.001(2) -0.007(2)
C36 0.031(2) 0.049(3) 0.040(2) 0.004(2) 0.0062(19) -0.0038(19)
C51 0.042(3) 0.037(3) 0.061(3) -0.016(2) -0.010(2) -0.004(2)
C11 0.039(2) 0.047(3) 0.037(2) -0.001(2) 0.014(2) 0.004(2)
C31 0.044(3) 0.030(2) 0.043(3) -0.0113(19) 0.017(2) -0.0030(19)
C23 0.041(3) 0.077(4) 0.065(4) 0.043(3) 0.009(3) 0.016(3)
C16 0.053(3) 0.052(3) 0.045(3) -0.005(2) -0.001(2) 0.009(2)
C20 0.035(2) 0.037(3) 0.051(3) 0.015(2) 0.009(2) -0.0009(19)
C32 0.049(3) 0.048(3) 0.050(3) -0.024(2) 0.007(2) -0.004(2)
C37 0.048(3) 0.052(3) 0.045(3) -0.002(2) -0.002(2) -0.019(2)
C44 0.053(3) 0.033(3) 0.056(3) 0.009(2) -0.018(2) 0.004(2)
C4 0.038(3) 0.078(4) 0.102(5) 0.028(3) 0.032(3) -0.001(3)
C29 0.060(3) 0.038(3) 0.076(4) -0.014(3) 0.026(3) 0.000(2)
C13 0.061(3) 0.051(3) 0.056(3) 0.006(3) -0.011(3) 0.012(3)
C12 0.039(3) 0.048(3) 0.049(3) -0.004(2) -0.002(2) 0.006(2)
C3 0.050(3) 0.056(3) 0.067(4) 0.020(3) 0.009(3) -0.011(2)
C45 0.086(4) 0.029(3) 0.076(4) 0.013(3) -0.041(4) -0.005(3)
C41 0.034(3) 0.060(3) 0.052(3) 0.005(2) 0.004(2) 0.000(2)
C38 0.062(3) 0.046(3) 0.060(3) 0.001(2) -0.002(3) -0.011(2)
C21 0.042(3) 0.058(3) 0.045(3) 0.024(2) 0.000(2) -0.002(2)
C34 0.053(3) 0.068(4) 0.078(4) -0.036(3) -0.001(3) -0.009(3)
C14 0.072(4) 0.050(3) 0.065(4) -0.003(3) -0.016(3) 0.005(3)
C5 0.044(3) 0.067(4) 0.078(4) 0.008(3) 0.022(3) 0.002(3)
C46 0.059(4) 0.065(4) 0.093(5) 0.040(4) -0.029(4) -0.023(3)
C47 0.083(4) 0.053(4) 0.067(4) -0.005(3) -0.019(3) 0.021(3)
C22 0.057(3) 0.093(5) 0.053(3) 0.011(3) -0.016(3) 0.001(3)
C28 0.092(5) 0.071(4) 0.064(4) 0.001(3) -0.027(3) 0.007(3)
C53 0.063(3) 0.042(3) 0.075(4) -0.004(3) 0.001(3) -0.015(3)
C39 0.073(4) 0.046(3) 0.057(3) 0.017(3) -0.014(3) -0.005(3)
C15 0.080(4) 0.053(4) 0.061(3) -0.009(3) -0.018(3) 0.002(3)
C50 0.065(4) 0.033(3) 0.085(4) -0.018(3) -0.026(3) -0.001(2)
C43 0.116(5) 0.058(4) 0.047(3) 0.008(3) -0.028(3) -0.017(3)
C49 0.055(3) 0.057(4) 0.078(4) -0.037(3) -0.025(3) 0.022(3)
C17 0.067(3) 0.058(4) 0.081(4) -0.009(3) -0.021(3) 0.005(3)
C42 0.118(5) 0.050(4) 0.088(5) 0.004(3) -0.022(4) -0.021(3)
C52 0.085(4) 0.100(5) 0.120(6) -0.051(5) -0.040(4) 0.054(4)
C48 0.105(5) 0.098(6) 0.160(8) 0.053(5) -0.053(5) -0.063(5)
C33 0.068(4) 0.094(5) 0.052(4) -0.010(3) -0.014(3) 0.009(3)
C27 0.056(3) 0.059(4) 0.094(4) -0.020(3) 0.036(3) 0.008(3)
C18 0.132(6) 0.053(4) 0.120(6) -0.003(4) -0.066(5) -0.003(4)
O1 0.0234(14) 0.0420(16) 0.0458(18) 0.0042(14) -0.0006(13) -0.0010(12)
O5 0.0259(13) 0.065(2) 0.0371(14) -0.0078(14) 0.0014(15) -0.0009(14)
O3 0.0269(14) 0.0407(17) 0.0456(18) -0.0049(14) 0.0001(13) 0.0041(12)
O4 0.044(2) 0.0330(18) 0.071(2) -0.0041(16) 0.0132(18) -0.0001(15)
O2 0.0365(17) 0.0384(19) 0.060(2) 0.0014(16) 0.0099(15) 0.0001(14)
C24 0.032(2) 0.035(3) 0.032(2) 0.0001(18) 0.0013(17) 0.0057(18)
C1 0.025(2) 0.045(3) 0.034(2) 0.0038(19) -0.0020(17) -0.0003(18)

loop_
_atom_type_symbol
_atom_type_description
_atom_type_scat_dispersion_real
_atom_type_scat_dispersion_imag
_atom_type_scat_source
C C 0.0033 0.0016 'International Tables Vol C Tables 4.2.6.8 and 6.1.1.4'
H H 0.0000 0.0000 'International Tables Vol C Tables 4.2.6.8 and 6.1.1.4'
O O 0.0106 0.0060 'International Tables Vol C Tables 4.2.6.8 and 6.1.1.4'
Si Si 0.0817 0.0704 'International Tables Vol C Tables 4.2.6.8 and 6.1.1.4'
K K 0.2009 0.2494 'International Tables Vol C Tables 4.2.6.8 and 6.1.1.4'

loop_
_geom_angle_atom_site_label_1
_geom_angle_atom_site_label_2
_geom_angle_atom_site_label_3
_geom_angle
_geom_angle_site_symmetry_1
_geom_angle_site_symmetry_3
O1 K1 O3 92.50(11) 14 14
O1 K1 O2 80.34(10) 14 .
O3 K1 O2 83.72(10) 14 .
O1 K1 O4 84.84(11) 14 .
O3 K1 O4 83.15(11) 14 .
O2 K1 O4 159.69(10) . .
O1 K1 C45 173.36(14) 14 .
O3 K1 C45 91.73(14) 14 .
O2 K1 C45 95.06(15) . .
O4 K1 C45 100.75(16) . .
O1 K1 C50 90.65(14) 14 .
O3 K1 C50 175.20(14) 14 .
O2 K1 C50 100.39(14) . .
O4 K1 C50 93.53(14) . .
C45 K1 C50 85.46(15) . .
O1 K1 C46 160.84(14) 14 .
O3 K1 C46 90.60(16) 14 .
O2 K1 C46 118.81(15) . .
O4 K1 C46 76.77(16) . .
C45 K1 C46 24.05(15) . .
C50 K1 C46 85.25(18) . .
O1 K1 C49 89.32(15) 14 .
O3 K1 C49 159.13(13) 14 .
O2 K1 C49 76.09(14) . .
O4 K1 C49 117.72(13) . .
C45 K1 C49 84.91(17) . .
C50 K1 C49 24.46(14) . .
C46 K1 C49 94.47(19) . .
O1 K1 O3 64.56(10) 14 .
O3 K1 O3 45.39(10) 14 .
O2 K1 O3 112.01(9) . .
O4 K1 O3 48.39(8) . .
C45 K1 O3 121.89(14) . .
C50 K1 O3 133.69(12) . .
C46 K1 O3 105.50(18) . .
C49 K1 O3 149.57(11) . .
O1 K1 C44 154.95(10) 14 .
O3 K1 C44 71.51(12) 14 .
O2 K1 C44 78.87(13) . .
O4 K1 C44 111.28(13) . .
C45 K1 C44 24.79(12) . .
C50 K1 C44 106.70(14) . .
C46 K1 C44 42.45(13) . .
C49 K1 C44 99.04(14) . .
O3 K1 C44 111.22(11) . .
O1 K1 C51 71.01(12) 14 .
O3 K1 C51 155.94(10) 14 .
O2 K1 C51 109.58(13) . .
O4 K1 C51 78.13(12) . .
C45 K1 C51 106.43(14) . .
C50 K1 C51 24.14(11) . .
C46 K1 C51 99.59(14) . .
C49 K1 C51 42.13(12) . .
O3 K1 C51 110.59(10) . .
C44 K1 C51 129.63(13) . .
O1 K1 Si2 63.33(9) 14 .
O3 K1 Si2 69.69(9) 14 .
O2 K1 Si2 132.79(9) . .
O4 K1 Si2 27.01(7) . .
C45 K1 Si2 123.06(14) . .
C50 K1 Si2 108.65(12) . .
C46 K1 Si2 100.31(16) . .
C49 K1 Si2 128.83(10) . .
O3 K1 Si2 25.85(5) . .
C44 K1 Si2 124.39(11) . .
C51 K1 Si2 86.97(10) . .
O1 K1 H3 78.9(16) 14 .
O3 K1 H3 25.1(2) 14 .
O2 K1 H3 102.0(11) . .
O4 K1 H3 61.2(7) . .
C45 K1 H3 106.8(15) . .
C50 K1 H3 153.21(16) . .
C46 K1 H3 96.5(17) . .
C49 K1 H3 168.2(15) . .
O3 K1 H3 20.7(6) . .
C44 K1 H3 91.9(12) . .
C51 K1 H3 131.1(4) . .
Si2 K1 H3 44.65(8) . .
O1 K1 H1 25.6(7) 14 .
O3 K1 H1 74.1(19) 14 .
O2 K1 H1 61.4(10) . .
O4 K1 H1 100.0(13) . .
C45 K1 H1 153.2(2) . .
C50 K1 H1 110.0(19) . .
C46 K1 H1 165(2) . .
C49 K1 H1 100(2) . .
O3 K1 H1 63(2) . .
C44 K1 H1 129.4(6) . .
C51 K1 H1 94.3(15) . .
Si2 K1 H1 73.9(15) . .
H3 K1 H1 69(2) . .
C1 C6 C5 119.5(5) . .
C1 C6 C11 124.5(4) . .
C5 C6 C11 115.9(4) . .
O1 Si1 O5 111.79(17) . 14
O1 Si1 O2 107.95(17) . .
O5 Si1 O2 107.41(17) 14 .
O1 Si1 C1 112.24(18) . .
O5 Si1 C1 104.58(18) 14 .
O2 Si1 C1 112.81(19) . .
O1 Si1 K1 71.09(13) . .
O5 Si1 K1 90.03(12) 14 .
O2 Si1 K1 50.91(12) . .
C1 Si1 K1 161.63(14) . .
O1 Si1 K1 31.43(12) . 14
O5 Si1 K1 81.23(12) 14 14
O2 Si1 K1 126.60(13) . 14
C1 Si1 K1 115.48(15) . 14
K1 Si1 K1 77.23(8) . 14
C29 C30 C24 120.6(4) . .
C29 C30 C31 114.5(4) . .
C24 C30 C31 124.8(4) . .
O3 Si2 O5 111.79(16) . .
O3 Si2 O4 107.87(17) . .
O5 Si2 O4 107.45(18) . .
O3 Si2 C24 112.18(18) . .
O5 Si2 C24 105.11(17) . .
O4 Si2 C24 112.38(19) . .
O3 Si2 K1 69.60(13) . .
O5 Si2 K1 89.59(12) . .
O4 Si2 K1 52.71(13) . .
C24 Si2 K1 162.45(14) . .
O3 Si2 K1 31.26(12) . 14
O5 Si2 K1 81.92(11) . 14
O4 Si2 K1 128.17(14) . 14
C24 Si2 K1 113.77(15) . 14
K1 Si2 K1 77.24(8) . 14
C26 C25 C24 119.5(4) . .
C26 C25 C35 115.6(4) . .
C24 C25 C35 124.4(4) . .
C3 C2 C1 119.0(4) . .
C3 C2 C20 115.7(4) . .
C1 C2 C20 125.2(4) . .
C27 C26 C25 121.1(4) . .
C27 C26 H26A 119.5 . .
C25 C26 H26A 119.5 . .
C40 C35 C36 119.0(4) . .
C40 C35 C25 118.6(4) . .
C36 C35 C25 122.2(4) . .
C39 C40 C35 119.3(4) . .
C39 C40 C43 120.1(4) . .
C35 C40 C43 120.6(4) . .
C37 C36 C35 118.6(4) . .
C37 C36 C41 120.8(4) . .
C35 C36 C41 120.5(4) . .
C20 C51 C50 119.5(5) 14 .
C20 C51 C53 121.5(4) 14 .
C50 C51 C53 119.0(5) . .
C20 C51 K1 92.5(3) 14 .
C50 C51 K1 69.3(3) . .
C53 C51 K1 107.6(3) . .
C12 C11 C16 119.2(4) . .
C12 C11 C6 122.4(4) . .
C16 C11 C6 118.3(4) . .
C44 C31 C32 120.3(4) 14 .
C44 C31 C30 120.1(4) 14 .
C32 C31 C30 119.5(4) . .
C49 C23 C21 123.9(5) 14 .
C49 C23 H23A 118.1 14 .
C21 C23 H23A 118.1 . .
C15 C16 C11 118.3(4) . .
C15 C16 C28 120.4(5) . .
C11 C16 C28 121.2(5) . .
C51 C20 C21 120.1(4) 14 .
C51 C20 C2 121.2(4) 14 .
C21 C20 C2 118.5(4) . .
C31 C32 C34 119.1(5) . .
C31 C32 C33 122.1(4) . .
C34 C32 C33 118.7(5) . .
C38 C37 C36 123.2(5) . .
C38 C37 H37A 118.4 . .
C36 C37 H37A 118.4 . .
C31 C44 C45 118.2(5) 14 .
C31 C44 C47 121.6(4) 14 .
C45 C44 C47 120.2(5) . .
C31 C44 K1 91.7(3) 14 .
C45 C44 K1 68.9(3) . .
C47 C44 K1 106.7(3) . .
C3 C4 C5 120.0(5) . .
C3 C4 H4A 120.0 . .
C5 C4 H4A 120.0 . .
C27 C29 C30 120.2(5) . .
C27 C29 H29A 119.9 . .
C30 C29 H29A 119.9 . .
C14 C13 C12 124.4(5) . .
C14 C13 H13A 117.8 . .
C12 C13 H13A 117.8 . .
C13 C12 C11 118.6(4) . .
C13 C12 C17 120.6(5) . .
C11 C12 C17 120.8(5) . .
C4 C3 C2 121.5(5) . .
C4 C3 H3A 119.2 . .
C2 C3 H3A 119.2 . .
C46 C45 C44 121.5(6) . .
C46 C45 K1 83.5(3) . .
C44 C45 K1 86.4(3) . .
C46 C45 H45A 117.8 . .
C44 C45 H45A 117.8 . .
K1 C45 H45A 117.8 . .
C36 C41 H41A 109.5 . .
C36 C41 H41B 109.5 . .
H41A C41 H41B 109.5 . .
C36 C41 H41C 109.5 . .
H41A C41 H41C 109.5 . .
H41B C41 H41C 109.5 . .
C37 C38 C39 116.6(5) . .
C37 C38 C42 121.2(5) . .
C39 C38 C42 122.1(5) . .
C23 C21 C20 117.4(5) . .
C23 C21 C22 120.7(5) . .
C20 C21 C22 121.9(5) . .
C46 C34 C32 121.9(5) 14 .
C46 C34 H34A 119.0 14 .
C32 C34 H34A 119.0 . .
C13 C14 C15 115.9(5) . .
C13 C14 C18 122.0(5) . .
C15 C14 C18 122.0(5) . .
C4 C5 C6 121.0(5) . .
C4 C5 H5A 119.5 . .
C6 C5 H5A 119.5 . .
C45 C46 C34 119.0(5) . 14
C45 C46 C48 119.7(8) . .
C34 C46 C48 121.3(7) 14 .
C45 C46 K1 72.5(3) . .
C34 C46 K1 90.3(4) 14 .
C48 C46 K1 106.8(4) . .
C44 C47 H47A 109.5 . .
C44 C47 H47B 109.5 . .
H47A C47 H47B 109.5 . .
C44 C47 H47C 109.5 . .
H47A C47 H47C 109.5 . .
H47B C47 H47C 109.5 . .
C21 C22 H22A 109.5 . .
C21 C22 H22B 109.5 . .
H22A C22 H22B 109.5 . .
C21 C22 H22C 109.5 . .
H22A C22 H22C 109.5 . .
H22B C22 H22C 109.5 . .
C16 C28 H28A 109.5 . .
C16 C28 H28B 109.5 . .
H28A C28 H28B 109.5 . .
C16 C28 H28C 109.5 . .
H28A C28 H28C 109.5 . .
H28B C28 H28C 109.5 . .
C51 C53 H53A 109.5 . .
C51 C53 H53B 109.5 . .
H53A C53 H53B 109.5 . .
C51 C53 H53C 109.5 . .
H53A C53 H53C 109.5 . .
H53B C53 H53C 109.5 . .
C38 C39 C40 123.2(5) . .
C38 C39 H39A 118.4 . .
C40 C39 H39A 118.4 . .
C16 C15 C14 123.5(5) . .
C16 C15 H15A 118.2 . .
C14 C15 H15A 118.2 . .
C49 C50 C51 120.9(6) . .
C49 C50 K1 83.1(3) . .
C51 C50 K1 86.6(3) . .
C49 C50 H50A 118.0 . .
C51 C50 H50A 118.0 . .
K1 C50 H50A 118.0 . .
C40 C43 H43A 109.5 . .
C40 C43 H43B 109.5 . .
H43A C43 H43B 109.5 . .
C40 C43 H43C 109.5 . .
H43A C43 H43C 109.5 . .
H43B C43 H43C 109.5 . .
C23 C49 C50 118.2(5) 14 .
C23 C49 C52 122.0(6) 14 .
C50 C49 C52 119.7(7) . .
C23 C49 K1 91.5(3) 14 .
C50 C49 K1 72.5(3) . .
C52 C49 K1 107.3(4) . .
C12 C17 H17A 109.5 . .
C12 C17 H17B 109.5 . .
H17A C17 H17B 109.5 . .
C12 C17 H17C 109.5 . .
H17A C17 H17C 109.5 . .
H17B C17 H17C 109.5 . .
C38 C42 H42A 109.5 . .
C38 C42 H42B 109.5 . .
H42A C42 H42B 109.5 . .
C38 C42 H42C 109.5 . .
H42A C42 H42C 109.5 . .
H42B C42 H42C 109.5 . .
C49 C52 H52A 109.5 . .
C49 C52 H52B 109.5 . .
H52A C52 H52B 109.5 . .
C49 C52 H52C 109.5 . .
H52A C52 H52C 109.5 . .
H52B C52 H52C 109.5 . .
C46 C48 H48A 109.5 . .
C46 C48 H48B 109.5 . .
H48A C48 H48B 109.5 . .
C46 C48 H48C 109.5 . .
H48A C48 H48C 109.5 . .
H48B C48 H48C 109.5 . .
C32 C33 H33A 109.5 . .
C32 C33 H33B 109.5 . .
H33A C33 H33B 109.5 . .
C32 C33 H33C 109.5 . .
H33A C33 H33C 109.5 . .
H33B C33 H33C 109.5 . .
C26 C27 C29 120.4(5) . .
C26 C27 H27A 119.8 . .
C29 C27 H27A 119.8 . .
C14 C18 H18A 109.5 . .
C14 C18 H18B 109.5 . .
H18A C18 H18B 109.5 . .
C14 C18 H18C 109.5 . .
H18A C18 H18C 109.5 . .
H18B C18 H18C 109.5 . .
Si1 O1 K1 130.32(17) . 14
Si1 O1 H1 126.4(7) . .
K1 O1 H1 84(4) 14 .
Si2 O5 Si1 129.82(17) . 14
Si2 O3 K1 130.72(17) . 14
Si2 O3 K1 84.55(13) . .
K1 O3 K1 100.47(12) 14 .
Si2 O3 H3 130.5(4) . .
K1 O3 H3 89(3) 14 .
K1 O3 H3 56(3) . .
Si2 O4 K1 100.28(16) . .
Si2 O4 H4 118(3) . .
K1 O4 H4 138(3) . .
Si1 O2 K1 102.56(15) . .
Si1 O2 H2 123(5) . .
K1 O2 H2 125(5) . .
C30 C24 C25 118.2(4) . .
C30 C24 Si2 120.5(3) . .
C25 C24 Si2 121.0(3) . .
C6 C1 C2 118.7(4) . .
C6 C1 Si1 121.6(3) . .
C2 C1 Si1 119.4(3) . .

loop_
_geom_bond_atom_site_label_1
_geom_bond_atom_site_label_2
_geom_bond_distance
_geom_bond_site_symmetry_2
K1 O1 2.620(4) 14
K1 O3 2.635(4) 14
K1 O2 2.869(4) .
K1 O4 2.900(4) .
K1 C45 3.185(5) .
K1 C50 3.223(5) .
K1 C46 3.319(6) .
K1 C49 3.355(6) .
K1 O3 3.377(4) .
K1 C44 3.407(5) .
K1 C51 3.439(5) .
K1 Si2 3.587(3) .
K1 H3 2.89(6) .
K1 H1 2.77(7) .
C6 C1 1.403(6) .
C6 C5 1.407(6) .
C6 C11 1.507(6) .
Si1 O1 1.574(3) .
Si1 O5 1.645(4) 14
Si1 O2 1.651(4) .
Si1 C1 1.894(4) .
Si1 K1 3.832(3) 14
C30 C29 1.405(6) .
C30 C24 1.410(6) .
C30 C31 1.506(6) .
Si2 O3 1.571(3) .
Si2 O5 1.638(4) .
Si2 O4 1.656(4) .
Si2 C24 1.893(4) .
Si2 K1 3.849(3) 14
C25 C26 1.407(6) .
C25 C24 1.417(6) .
C25 C35 1.511(6) .
C2 C3 1.394(6) .
C2 C1 1.434(6) .
C2 C20 1.497(6) .
C26 C27 1.372(7) .
C26 H26A 0.9400 .
C35 C40 1.396(6) .
C35 C36 1.405(6) .
C40 C39 1.387(7) .
C40 C43 1.532(7) .
C36 C37 1.397(6) .
C36 C41 1.501(6) .
C51 C20 1.401(7) 14
C51 C50 1.409(7) .
C51 C53 1.507(7) .
C11 C12 1.400(6) .
C11 C16 1.418(7) .
C31 C44 1.391(7) 14
C31 C32 1.392(7) .
C23 C49 1.361(8) 14
C23 C21 1.405(7) .
C23 H23A 0.9400 .
C16 C15 1.386(7) .
C16 C28 1.510(7) .
C20 C51 1.401(7) 14
C20 C21 1.415(6) .
C32 C34 1.396(7) .
C32 C33 1.519(8) .
C37 C38 1.374(7) .
C37 H37A 0.9400 .
C44 C31 1.391(7) 14
C44 C45 1.432(7) .
C44 C47 1.493(7) .
C4 C3 1.368(7) .
C4 C5 1.377(8) .
C4 H4A 0.9400 .
C29 C27 1.372(7) .
C29 H29A 0.9400 .
C13 C14 1.365(7) .
C13 C12 1.388(7) .
C13 H13A 0.9400 .
C12 C17 1.497(7) .
C3 H3A 0.9400 .
C45 C46 1.361(9) .
C45 H45A 0.9900 .
C41 H41A 0.9700 .
C41 H41B 0.9700 .
C41 H41C 0.9700 .
C38 C39 1.375(7) .
C38 C42 1.534(7) .
C21 C22 1.478(8) .
C34 C46 1.372(9) 14
C34 H34A 0.9400 .
C14 C15 1.393(7) .
C14 C18 1.513(8) .
C5 H5A 0.9400 .
C46 C34 1.372(9) 14
C46 C48 1.528(8) .
C47 H47A 0.9700 .
C47 H47B 0.9700 .
C47 H47C 0.9700 .
C22 H22A 0.9700 .
C22 H22B 0.9700 .
C22 H22C 0.9700 .
C28 H28A 0.9700 .
C28 H28B 0.9700 .
C28 H28C 0.9700 .
C53 H53A 0.9700 .
C53 H53B 0.9700 .
C53 H53C 0.9700 .
C39 H39A 0.9400 .
C15 H15A 0.9400 .
C50 C49 1.399(8) .
C50 H50A 0.9900 .
C43 H43A 0.9700 .
C43 H43B 0.9700 .
C43 H43C 0.9700 .
C49 C23 1.361(8) 14
C49 C52 1.521(8) .
C17 H17A 0.9700 .
C17 H17B 0.9700 .
C17 H17C 0.9700 .
C42 H42A 0.9700 .
C42 H42B 0.9700 .
C42 H42C 0.9700 .
C52 H52A 0.9700 .
C52 H52B 0.9700 .
C52 H52C 0.9700 .
C48 H48A 0.9700 .
C48 H48B 0.9700 .
C48 H48C 0.9700 .
C33 H33A 0.9700 .
C33 H33B 0.9700 .
C33 H33C 0.9700 .
C27 H27A 0.9400 .
C18 H18A 0.9700 .
C18 H18B 0.9700 .
C18 H18C 0.9700 .
O1 K1 2.620(4) 14
O1 H1 1.201(9) .
O5 Si1 1.645(4) 14
O3 K1 2.635(4) 14
O3 H3 1.224(17) .
O4 H4 0.81(5) .
O2 H2 0.90(7) .
